data_4320965
loop_
_publ_author_name
'Yugen Zhang'
'Jianmin Li'
'Jinhua Chen'
'Qibin Su'
'Wei Deng'
'Masayoshi Nishiura'
'Tsuneo Imamoto'
'Xintao Wu'
'Quanming Wang'

_publ_contact_author
;
        Yugen Zhang
        Department of Chemistry
        University of Science and Technology of China
        Hefei, Anhui 230026,
        P. R. China
;
_publ_contact_author_email zhangyg@ustc.edu.cn
_publ_contact_author_fax 86-551-3631760
_publ_contact_author_phone 86-551-3603018
_publ_section_title
;
 A Novel \a-Helix-Liked Metallohelicate Series and Their Structural
 Adjustments for the Isomorphous Substitution
;
_journal_name_full 'Inorganic Chemistry'
_journal_page_first 2330
_journal_page_last 2336
_journal_paper_doi 10.1021/ic990911d
_journal_volume 39
_journal_year 2000
_chemical_formula_sum 'C5 H10 N4 O4 S2 Zn'
_chemical_formula_weight 319.67
_chemical_name_systematic '[Zn(CH2(COO)2)(SC(NH2)2]n'
_space_group_IT_number 14
_symmetry_cell_setting orthorhombic
_symmetry_space_group_name_Hall '-P 2yn'
_symmetry_space_group_name_H-M 'P 1 21/n 1'
_atom_sites_solution_hydrogens geom
_atom_sites_solution_primary direct
_atom_sites_solution_secondary difmap
_atom_type_scat_source 'International Tables Vol C Tables 4.2.6.8 and 6.1.1.4'
_audit_creation_method Sir
_cell_angle_alpha 90
_cell_angle_beta 90.95(3)
_cell_angle_gamma 90
_cell_formula_units_Z 4
_cell_length_a 7.503(2)
_cell_length_b 8.199(7)
_cell_length_c 18.36(1)
_cell_measurement_temperature 173(1)
_cell_volume 1129.3(12)
_computing_cell_refinement
;
;
_computing_data_collection
;
;
_computing_data_reduction ' teXsan Ver. 1.10'
_computing_molecular_graphics ORTEPII
_computing_publication_material WORD96
_computing_structure_refinement ' teXsan Ver. 1.10'
_computing_structure_solution Sir92
_diffrn_ambient_temperature 173(1)
_diffrn_measurement_device 'Rigaku RAXIS-II'
_diffrn_measurement_method 'image plate'
_diffrn_radiation_monochromator graphite
_diffrn_radiation_source 'fine-focus sealed tube'
_diffrn_radiation_type MoK\a
_diffrn_radiation_wavelength 0.71070
_diffrn_reflns_number 1734
_diffrn_standards_decay_% 0
_diffrn_standards_interval_time 4
_diffrn_standards_number 3
_exptl_absorpt_coefficient_mu 2.550
_exptl_absorpt_correction_type none
_exptl_crystal_colour colorless
_exptl_crystal_density_diffrn 1.880
_exptl_crystal_description needle
_exptl_crystal_F_000 648.00
_exptl_crystal_size_max 0.50
_exptl_crystal_size_mid 0.20
_exptl_crystal_size_min 0.15
_refine_diff_density_max 0.67
_refine_diff_density_min -1.20
_refine_ls_extinction_method noref
_refine_ls_goodness_of_fit_ref 1.73
_refine_ls_hydrogen_treatment riding
_refine_ls_matrix_type full
_refine_ls_number_parameters 145
_refine_ls_number_reflns 1665
_refine_ls_number_restraints 0
_refine_ls_R_factor_gt 0.051
_refine_ls_shift/esd_max 0.01
_refine_ls_structure_factor_coef F
_refine_ls_weighting_details 'w=1/\s^2^(Fo)=1/\[sc^2^(Fo)+(p^2^/4)Fo^2^] where p=0.0800'
_refine_ls_weighting_scheme calc
_refine_ls_wR_factor_ref 0.077
_reflns_number_observed 1665
_reflns_number_total 1734
_reflns_observed_criterion >3sigma(I)
_cod_data_source_file ic990911d_3.cif
_cod_data_source_block sau3
_cod_depositor_comments
;
The following automatic conversions were performed:

'_refine_ls_weighting_scheme' value 'calc
w=1/\s^2^(Fo)=1/\[sc^2^(Fo)+(p^2^/4)Fo^2^] where p=0.0800' was
changed to 'calc'. New tag '_refine_ls_weighting_details' was
created. The value of the new tag was set to
'w=1/\s^2^(Fo)=1/\[sc^2^(Fo)+(p^2^/4)Fo^2^] where p=0.0800'.

Automatic conversion script
Id: cif_fix_values 3143 2015-03-26 13:38:13Z robertas 
;
_cod_original_cell_volume 1129.1(10)
_cod_original_formula_sum ' C5 H10 Zn N4 O4 S2 '
_cod_database_code 4320965

loop_
_symmetry_equiv_pos_as_xyz
'x, y, z'
'1/2-x, 1/2+y, 1/2-z'
'-x, -y, -z'
'1/2+x, 1/2-y, 1/2+z'

loop_
_atom_site_aniso_label
_atom_site_aniso_U_11
_atom_site_aniso_U_22
_atom_site_aniso_U_33
_atom_site_aniso_U_12
_atom_site_aniso_U_13
_atom_site_aniso_U_23
Zn(1) 0.0382(4) 0.0285(4) 0.0263(4) -0.0012(1) -0.0017(3) -0.0008(1)
S(1) 0.0430(7) 0.0305(6) 0.0300(6) 0.0035(4) -0.0048(4) -0.0021(3)
S(2) 0.0402(7) 0.0307(6) 0.0297(6) -0.0017(3) 0.0027(4) -0.0022(3)
O(1) 0.045(2) 0.031(2) 0.032(1) 0.004(1) 0.002(1) 0.002(1)
O(2) 0.047(2) 0.035(2) 0.030(1) 0.006(1) 0.000(1) 0.002(1)
O(3) 0.066(2) 0.028(2) 0.034(2) 0.001(1) -0.008(1) -0.003(1)
O(4) 0.043(2) 0.029(1) 0.027(1) -0.003(1) -0.003(1) -0.001(1)
N(1) 0.055(2) 0.034(2) 0.030(2) 0.004(1) -0.004(1) 0.001(1)
N(2) 0.053(2) 0.038(2) 0.029(2) 0.004(2) -0.008(2) -0.001(1)
N(3) 0.052(2) 0.035(2) 0.032(2) 0.002(1) 0.003(1) -0.001(1)
N(4) 0.044(2) 0.037(2) 0.027(2) -0.001(1) 0.001(1) -0.002(1)
C(1) 0.034(2) 0.035(2) 0.029(2) 0.002(1) -0.005(2) -0.005(1)
C(2) 0.033(2) 0.037(2) 0.029(2) 0.000(2) 0.000(1) -0.004(2)
C(3) 0.032(2) 0.029(2) 0.029(2) 0.001(1) 0.006(1) -0.002(1)
C(4) 0.038(2) 0.035(2) 0.028(2) -0.002(1) -0.003(2) 0.001(1)
C(5) 0.030(2) 0.036(2) 0.034(2) -0.004(1) -0.001(2) -0.002(2)

loop_
_atom_site_label
_atom_site_type_symbol
_atom_site_fract_x
_atom_site_fract_y
_atom_site_fract_z
_atom_site_U_iso_or_equiv
Zn(1) Zn 0.67880(6) 0.35697(5) 0.39136(2) 2.45(2)
S(1) S 0.7523(1) 0.4870(1) 0.50038(5) 2.73(2)
S(2) S 0.4695(1) 0.1559(1) 0.41715(5) 2.64(2)
O(1) O 0.8830(4) 0.2955(3) 0.3293(1) 2.82(6)
O(2) O 0.9363(4) 0.0714(3) 0.3938(1) 2.94(6)
O(3) O 0.9878(5) -0.1676(3) 0.2574(2) 3.36(7)
O(4) O 0.9236(4) 0.0262(3) 0.1752(1) 2.60(6)
N(1) N 0.8757(5) 0.1885(5) 0.5370(2) 3.12(8)
N(2) N 0.8821(5) 0.3829(4) 0.6252(2) 3.16(8)
N(3) N 0.5408(5) -0.1560(4) 0.3953(2) 3.11(8)
N(4) N 0.5775(5) 0.0110(4) 0.2963(2) 2.83(8)
C(1) C 0.9622(5) 0.1589(5) 0.3408(2) 2.57(8)
C(2) C 1.0894(5) 0.1031(5) 0.2815(2) 2.63(8)
C(3) C 0.9945(5) -0.0243(5) 0.2350(2) 2.37(8)
C(4) C 0.8442(6) 0.3399(5) 0.5568(2) 2.66(9)
C(5) C 0.5389(5) -0.0106(5) 0.3655(2) 2.61(8)
H(1) H 0.9243 0.11313 0.5712 3.7465
H(2) H 0.8497 0.1546 0.4885 3.7465
H(3) H 0.9308 0.3050 0.6583 3.7926
H(4) H 0.8607 0.4914 0.6409 3.7926
H(5) H 0.5126 -0.1686 0.4452 3.7294
H(6) H 0.5708 -0.2487 0.3669 3.7294
H(7) H 0.5752 0.1175 0.2759 3.3966
H(8) H 0.6078 -0.0799 0.2669 3.3966
H(9) H 1.1216 0.1935 0.2521 3.1501
H(10) H 1.1936 0.0572 0.3033 3.1501

loop_
_atom_type_symbol
C
H
O
N
Zn
S

loop_
_geom_angle_atom_site_label_1
_geom_angle_atom_site_label_2
_geom_angle_atom_site_label_3
_geom_angle
O(1) Zn(1) O(4) 96.8(1)
O(4) Zn(1) S(2) 111.25(8)
O(1) Zn(1) S(2) 117.72(9)
O(4) Zn(1) S(1) 106.97(8)
O(1) Zn(1) S(1) 115.78(8)
S(2) Zn(1) S(1) 107.48(4)
C(4) S(1) Zn(1) 106.4(1)
C(5) S(2) Zn(1) 103.6(1)
C(1) O(1) Zn(1) 119.1(3)
C(3) O(4) Zn(1) 116.8(2)
N(1) C(4) N(2) 118.3(4)
N(1) C(4) S(1) 124.4(3)
N(2) C(4) S(1) 117.3(3)
N(3) C(5) N(4) 121.5(4)
N(3) C(5) S(2) 119.1(3)
N(4) C(5) S(2) 119.3(3)
O(1) C(1) O(2) 124.1(4)
O(1) C(1) C(2) 115.9(3)
O(2) C(1) C(2) 119.9(3)
C(1) C(2) C(3) 108.3(3)
O(3) C(3) O(4) 124.7(3)
O(3) C(3) C(2) 119.0(4)
O(4) C(3) C(2) 116.3(3)

loop_
_geom_bond_atom_site_label_1
_geom_bond_atom_site_label_2
_geom_bond_distance
Zn(1) O(4) 1.995(3)
Zn(1) O(1) 1.989(3)
Zn(1) S(2) 2.330(1)
Zn(1) S(1) 2.326(1)
S(1) C(4) 1.726(4)
S(2) C(5) 1.746(4)
O(1) C(1) 1.283(5)
O(2) C(1) 1.228(5)
O(3) C(3) 1.246(4)
O(4) C(3) 1.281(4)
N(1) C(4) 1.316(6)
N(2) C(4) 1.330(5)
N(3) C(5) 1.312(5)
N(4) C(5) 1.320(5)
C(1) C(2) 1.529(5)
C(2) C(3) 1.519(5)
